data_1523693
loop_
_publ_author_name
'Giessen, B.C.'
'Kane, R.H.'
'Grant, N.J.'

_publ_section_title
;
 On the constitution diagram Ta-Pt between 50-100 at.% Pt
;
_journal_name_full 'Transactions of the Metallurgical Society of Aime'
_journal_page_first 855
_journal_page_last 864
_journal_volume 233
_journal_year 1965
_chemical_formula_sum 'Pt2 Ta'
_space_group_IT_number 63
_symmetry_space_group_name_Hall '-C 2c 2'
_symmetry_space_group_name_H-M 'C m c m'
_cell_angle_alpha 90
_cell_angle_beta 90
_cell_angle_gamma 90
_cell_formula_units_Z 4
_cell_length_a 8.403
_cell_length_b 4.785
_cell_length_c 4.744
_cell_volume 190.748
_citation_journal_id_ASTM TMSAAB
_cod_data_source_file Giessen_TMSAAB_1965_1848.cif
_cod_data_source_block Pt2Ta1
_cod_original_cell_volume 190.7484
_cod_original_formula_sum 'Pt2 Ta1'
_cod_database_code 1523693

loop_
_symmetry_equiv_pos_as_xyz
x,y,z
-x,-y,z+1/2
x,-y,-z
-x,y,-z+1/2
-x,-y,-z
x,y,-z-1/2
-x,y,z
x,-y,z-1/2
x+1/2,y+1/2,z
-x+1/2,-y+1/2,z+1/2
x+1/2,-y+1/2,-z
-x+1/2,y+1/2,-z+1/2
-x+1/2,-y+1/2,-z
x+1/2,y+1/2,-z-1/2
-x+1/2,y+1/2,z
x+1/2,-y+1/2,z-1/2

loop_
_atom_site_label
_atom_site_type_symbol
_atom_site_fract_x
_atom_site_fract_y
_atom_site_fract_z
_atom_site_occupancy
_atom_site_U_iso_or_equiv
Ta1 Ta 0 0.22 0.25 1 0.0
Pt1 Pt 0.167 0.72 0.25 1 0.0
